data_7045466
loop_
_publ_author_name
'Gao, Hong-Ling'
'Huang, Shao-Xia'
'Zhou, Xiao-Pu'
'Liu, Zhen'
'Cui, Jian-Zhong'

_publ_section_title
;
 Magnetic properties and structure of tetranuclear lanthanide complexes
 based on 8-hydroxylquinoline Schiff base derivative and \b-diketone
 coligand.
;
_journal_issue 10
_journal_name_full 'Dalton transactions (Cambridge, England : 2003)'
_journal_page_first 3503
_journal_page_last 3511
_journal_paper_doi 10.1039/c8dt00063h
_journal_volume 47
_journal_year 2018
_chemical_formula_moiety 'C75 H53 Dy2 N9 O8'
_chemical_formula_sum 'C75 H53 Dy2 N9 O8'
_chemical_formula_weight 1533.26
_space_group_crystal_system monoclinic
_space_group_IT_number 14
_space_group_name_Hall '-P 2ybc'
_space_group_name_H-M_alt 'P 1 21/c 1'
_symmetry_space_group_name_Hall '-P 2ybc'
_symmetry_space_group_name_H-M 'P 1 21/c 1'
_atom_sites_solution_hydrogens geom
_audit_creation_date 2018-01-19
_audit_creation_method
;
Olex2 1.2
(compiled 2017.08.10 svn.r3458 for OlexSys, GUI svn.r5381)
;
_audit_update_record
;
2018-01-26 deposited with the CCDC.
2018-01-30 downloaded from the CCDC.
;
_cell_angle_alpha 90
_cell_angle_beta 108.248(2)
_cell_angle_gamma 90
_cell_formula_units_Z 4
_cell_length_a 18.2543(15)
_cell_length_b 18.7296(13)
_cell_length_c 22.2646(18)
_cell_measurement_reflns_used 21641
_cell_measurement_temperature 113(2)
_cell_measurement_theta_max 27.5
_cell_measurement_theta_min 3.1
_cell_volume 7229.4(10)
_computing_cell_refinement
;
Rigaku CrystalClear-SM Expert 2.1 b42 
;
_computing_data_collection
;
Rigaku CrystalClear-SM Expert 2.1 b42 
;
_computing_data_reduction
;
Rigaku CrystalClear-SM Expert 2.1 b42 
;
_computing_molecular_graphics 'Olex2 (Dolomanov et al., 2009)'
_computing_publication_material 'Olex2 (Dolomanov et al., 2009)'
_computing_structure_refinement 'ShelXL (Sheldrick, 2015)'
_computing_structure_solution shelxs
_diffrn_ambient_temperature 113.15
_diffrn_detector_area_resol_mean 5.8140
_diffrn_measured_fraction_theta_full 0.998
_diffrn_measured_fraction_theta_max 0.996
_diffrn_measurement_device_type 'Bruker P4'
_diffrn_measurement_method '\w scans'
_diffrn_radiation_monochromator graphite
_diffrn_radiation_type MoK\a
_diffrn_radiation_wavelength 0.71073
_diffrn_reflns_av_R_equivalents 0.0257
_diffrn_reflns_av_unetI/netI 0.0171
_diffrn_reflns_Laue_measured_fraction_full 0.998
_diffrn_reflns_Laue_measured_fraction_max 0.996
_diffrn_reflns_limit_h_max 23
_diffrn_reflns_limit_h_min -23
_diffrn_reflns_limit_k_max 24
_diffrn_reflns_limit_k_min -24
_diffrn_reflns_limit_l_max 28
_diffrn_reflns_limit_l_min -29
_diffrn_reflns_number 91361
_diffrn_reflns_point_group_measured_fraction_full 0.998
_diffrn_reflns_point_group_measured_fraction_max 0.996
_diffrn_reflns_theta_full 25.242
_diffrn_reflns_theta_max 27.599
_diffrn_reflns_theta_min 3.009
_exptl_absorpt_coefficient_mu 2.110
_exptl_absorpt_correction_T_max 1.000
_exptl_absorpt_correction_T_min 0.840
_exptl_absorpt_correction_type multi-scan
_exptl_absorpt_process_details CrystalClear
_exptl_crystal_colour 'clear light colourless'
_exptl_crystal_colour_lustre clear
_exptl_crystal_colour_modifier light
_exptl_crystal_colour_primary colourless
_exptl_crystal_density_diffrn 1.409
_exptl_crystal_density_method "'not measured'"
_exptl_crystal_description block
_exptl_crystal_F_000 3048
_exptl_crystal_size_max 0.2
_exptl_crystal_size_mid 0.18
_exptl_crystal_size_min 0.12
_refine_diff_density_max 2.660
_refine_diff_density_min -0.666
_refine_diff_density_rms 0.080
_refine_ls_extinction_method none
_refine_ls_goodness_of_fit_ref 1.027
_refine_ls_hydrogen_treatment constr
_refine_ls_matrix_type full
_refine_ls_number_parameters 847
_refine_ls_number_reflns 16698
_refine_ls_number_restraints 0
_refine_ls_restrained_S_all 1.027
_refine_ls_R_factor_all 0.0353
_refine_ls_R_factor_gt 0.0276
_refine_ls_shift/su_max 0.003
_refine_ls_shift/su_mean 0.000
_refine_ls_structure_factor_coef Fsqd
_refine_ls_weighting_details 'w=1/[\s^2^(Fo^2^)+(0.0415P)^2^+6.1430P] where P=(Fo^2^+2Fc^2^)/3'
_refine_ls_weighting_scheme calc
_refine_ls_wR_factor_gt 0.0699
_refine_ls_wR_factor_ref 0.0741
_reflns_Friedel_coverage 0.000
_reflns_number_gt 14342
_reflns_number_total 16698
_reflns_threshold_expression 'I > 2\s(I)'
_cod_data_source_file c8dt00063h2.cif
_cod_data_source_block shelx_sq
_cod_depositor_comments 'Adding full bibliography for 7045466--7045470.cif.'
_cod_database_code 7045466
_shelx_shelxl_version_number 2017/1
_shelx_space_group_comment
;
The symmetry employed for this shelxl refinement is uniquely defined
by the following loop, which should always be used as a source of
symmetry information in preference to the above space-group names.
They are only intended as comments.
;
_shelx_estimated_absorpt_t_max 0.786
_shelx_estimated_absorpt_t_min 0.678
_olex2_refinement_description
;
1. Fixed Uiso
 At 1.2 times of:
  All C(H) groups, All O(H) groups
2.a Ternary CH refined with riding coordinates:
 O8(H8)
2.b Aromatic/amide H refined with riding coordinates:
 C1(H1), C2(H2), C3(H3), C6(H6), C7(H7), C10(H10), C12(H12), C13(H13),
 C14(H14), C15(H15), C16(H16), C17(H17), C18(H18), C21(H21), C22(H22), C25(H25),
  C27(H27), C28(H28), C29(H29), C30(H30), C31(H31), C32(H32), C33(H33),
 C36(H36), C37(H37), C40(H40), C42(H42), C43(H43), C44(H44), C45(H45), C46(H46),
  C47(H47), C48(H48), C49(H49), C50(H50), C53(H53), C56(H56), C57(H57),
 C58(H58), C59(H59), C60(H60), C61(H61), C62(H62), C63(H63), C64(H64), C65(H65),
  C68(H68), C71(H71), C72(H72), C73(H73), C74(H74), C75(H75)
;
_olex2_submission_special_instructions 'No special instructions were received'

loop_
_space_group_symop_operation_xyz
'x, y, z'
'-x, y+1/2, -z+1/2'
'-x, -y, -z'
'x, -y-1/2, z-1/2'

loop_
_atom_site_label
_atom_site_type_symbol
_atom_site_fract_x
_atom_site_fract_y
_atom_site_fract_z
_atom_site_U_iso_or_equiv
_atom_site_adp_type
_atom_site_occupancy
_atom_site_site_symmetry_order
_atom_site_calc_flag
_atom_site_refinement_flags_posn
Dy1 Dy 0.40875(2) 0.44637(2) 0.46008(2) 0.02981(4) Uani 1 1 d .
Dy2 Dy 0.46185(2) 0.57943(2) 0.36714(2) 0.03077(4) Uani 1 1 d .
O1 O 0.40792(11) 0.41947(10) 0.56371(9) 0.0346(4) Uani 1 1 d .
O2 O 0.34824(11) 0.51782(10) 0.36742(9) 0.0355(4) Uani 1 1 d .
O3 O 0.48573(11) 0.45727(9) 0.39177(9) 0.0355(4) Uani 1 1 d .
O4 O 0.29142(11) 0.38976(10) 0.43670(10) 0.0397(4) Uani 1 1 d .
O5 O 0.42840(12) 0.32578(9) 0.44662(9) 0.0375(4) Uani 1 1 d .
O6 O 0.40731(11) 0.68011(10) 0.39653(9) 0.0370(4) Uani 1 1 d .
O7 O 0.50237(11) 0.67561(10) 0.32112(9) 0.0381(4) Uani 1 1 d .
O8 O 0.46514(11) 0.56134(9) 0.47158(9) 0.0302(4) Uani 1 1 d .
H8 H 0.433888 0.597543 0.485857 0.036 Uiso 1 1 calc R
N1 N 0.31603(13) 0.52357(12) 0.49593(10) 0.0333(5) Uani 1 1 d .
N2 N 0.17010(14) 0.52960(14) 0.64387(12) 0.0409(5) Uani 1 1 d .
N3 N 0.0225(2) 0.64459(17) 0.77540(18) 0.0678(9) Uani 1 1 d .
N4 N 0.35152(13) 0.58798(12) 0.26348(11) 0.0343(5) Uani 1 1 d .
N5 N 0.08120(18) 0.52824(16) 0.15807(15) 0.0600(8) Uani 1 1 d .
N6 N -0.2027(4) 0.5571(3) 0.0289(4) 0.134(3) Uani 1 1 d .
N7 N 0.52028(14) 0.51328(13) 0.29366(11) 0.0386(5) Uani 1 1 d .
N8 N 0.69005(14) 0.31550(13) 0.29159(11) 0.0410(5) Uani 1 1 d .
N9 N 0.8979(2) 0.18634(17) 0.23215(18) 0.0653(8) Uani 1 1 d .
C1 C 0.27285(16) 0.57611(14) 0.46404(13) 0.0354(6) Uani 1 1 d .
H1 H 0.283235 0.593741 0.427525 0.043 Uiso 1 1 calc R
C2 C 0.21228(17) 0.60734(16) 0.48130(14) 0.0404(6) Uani 1 1 d .
H2 H 0.183054 0.645386 0.457120 0.048 Uiso 1 1 calc R
C3 C 0.19609(16) 0.58218(15) 0.53336(13) 0.0375(6) Uani 1 1 d .
H3 H 0.155758 0.602999 0.545976 0.045 Uiso 1 1 calc R
C4 C 0.23954(15) 0.52515(15) 0.56822(13) 0.0347(6) Uani 1 1 d .
C5 C 0.22637(16) 0.49520(16) 0.62250(13) 0.0385(6) Uani 1 1 d .
C6 C 0.26769(17) 0.43617(17) 0.65001(15) 0.0437(7) Uani 1 1 d .
H6 H 0.255931 0.413754 0.684155 0.052 Uiso 1 1 calc R
C7 C 0.32679(17) 0.40774(16) 0.62939(14) 0.0408(6) Uani 1 1 d .
H7 H 0.353415 0.366195 0.649232 0.049 Uiso 1 1 calc R
C8 C 0.34688(16) 0.43933(15) 0.58057(13) 0.0349(6) Uani 1 1 d .
C9 C 0.29988(15) 0.49727(14) 0.54790(12) 0.0332(5) Uani 1 1 d .
C10 C 0.18020(18) 0.53228(18) 0.70294(15) 0.0458(7) Uani 1 1 d .
H10 H 0.223997 0.509728 0.731439 0.055 Uiso 1 1 calc R
C11 C 0.12510(19) 0.56979(17) 0.72783(16) 0.0454(7) Uani 1 1 d .
C12 C 0.1446(2) 0.5870(2) 0.79074(18) 0.0614(9) Uani 1 1 d .
H12 H 0.193211 0.573230 0.819226 0.074 Uiso 1 1 calc R
C13 C 0.0921(3) 0.6250(2) 0.8122(2) 0.0720(12) Uani 1 1 d .
H13 H 0.106816 0.637608 0.855675 0.086 Uiso 1 1 calc R
C14 C 0.0042(2) 0.6268(2) 0.7144(2) 0.0633(10) Uani 1 1 d .
H14 H -0.045187 0.640179 0.687147 0.076 Uiso 1 1 calc R
C15 C 0.0527(2) 0.59009(19) 0.68859(18) 0.0536(8) Uani 1 1 d .
H15 H 0.036864 0.578907 0.644773 0.064 Uiso 1 1 calc R
C16 C 0.35306(17) 0.62161(15) 0.21166(13) 0.0377(6) Uani 1 1 d .
H16 H 0.398171 0.647752 0.213084 0.045 Uiso 1 1 calc R
C17 C 0.29185(18) 0.62091(16) 0.15466(14) 0.0435(7) Uani 1 1 d .
H17 H 0.297421 0.643067 0.117953 0.052 Uiso 1 1 calc R
C18 C 0.2239(2) 0.58796(17) 0.15241(15) 0.0483(7) Uani 1 1 d .
H18 H 0.181478 0.588083 0.114545 0.058 Uiso 1 1 calc R
C19 C 0.21819(19) 0.55360(15) 0.20774(15) 0.0429(7) Uani 1 1 d .
C20 C 0.14855(19) 0.52254(18) 0.21113(16) 0.0502(7) Uani 1 1 d .
C21 C 0.14986(19) 0.48849(18) 0.26614(17) 0.0522(8) Uani 1 1 d .
H21 H 0.104082 0.466155 0.268432 0.063 Uiso 1 1 calc R
C22 C 0.21636(17) 0.48554(16) 0.31905(15) 0.0430(7) Uani 1 1 d .
H22 H 0.214488 0.460960 0.355863 0.052 Uiso 1 1 calc R
C23 C 0.28430(16) 0.51743(14) 0.31890(13) 0.0343(6) Uani 1 1 d .
C24 C 0.28438(16) 0.55287(13) 0.26155(13) 0.0346(6) Uani 1 1 d .
C25 C 0.0170(2) 0.5398(2) 0.1699(2) 0.0663(11) Uani 1 1 d .
H25 H 0.018185 0.545008 0.212657 0.080 Uiso 1 1 calc R
C26 C -0.0577(3) 0.5451(2) 0.1193(3) 0.0804(14) Uani 1 1 d .
C27 C -0.1232(2) 0.5645(3) 0.1354(3) 0.0953(18) Uani 1 1 d .
H27 H -0.118348 0.573809 0.178384 0.114 Uiso 1 1 calc R
C28 C -0.1933(3) 0.5703(3) 0.0910(4) 0.118(3) Uani 1 1 d .
H28 H -0.236623 0.583758 0.103367 0.141 Uiso 1 1 calc R
C29 C -0.1397(5) 0.5389(4) 0.0119(4) 0.131(3) Uani 1 1 d .
H29 H -0.145282 0.530016 -0.031358 0.157 Uiso 1 1 calc R
C30 C -0.0660(4) 0.5330(3) 0.0576(3) 0.107(2) Uani 1 1 d .
H30 H -0.022437 0.520525 0.045090 0.128 Uiso 1 1 calc R
C31 C 0.53515(19) 0.53930(18) 0.24330(14) 0.0475(8) Uani 1 1 d .
H31 H 0.512857 0.583822 0.226760 0.057 Uiso 1 1 calc R
C32 C 0.58198(19) 0.50457(19) 0.21324(15) 0.0516(8) Uani 1 1 d .
H32 H 0.589539 0.524608 0.176430 0.062 Uiso 1 1 calc R
C33 C 0.61640(19) 0.44219(18) 0.23708(14) 0.0464(7) Uani 1 1 d .
H33 H 0.648979 0.418574 0.217476 0.056 Uiso 1 1 calc R
C34 C 0.60370(17) 0.41247(16) 0.29105(13) 0.0389(6) Uani 1 1 d .
C35 C 0.64175(17) 0.34953(15) 0.32104(13) 0.0378(6) Uani 1 1 d .
C36 C 0.62674(17) 0.32570(14) 0.37445(13) 0.0377(6) Uani 1 1 d .
H36 H 0.652373 0.284182 0.395260 0.045 Uiso 1 1 calc R
C37 C 0.57483(17) 0.36089(14) 0.39894(13) 0.0362(6) Uani 1 1 d .
H37 H 0.565512 0.342124 0.435519 0.043 Uiso 1 1 calc R
C38 C 0.53653(16) 0.42237(14) 0.37142(13) 0.0343(6) Uani 1 1 d .
C39 C 0.55341(17) 0.44967(15) 0.31766(13) 0.0364(6) Uani 1 1 d .
C40 C 0.75264(17) 0.28712(15) 0.32411(14) 0.0402(6) Uani 1 1 d .
H40 H 0.767890 0.289152 0.368977 0.048 Uiso 1 1 calc R
C41 C 0.80224(17) 0.25066(15) 0.29221(15) 0.0416(6) Uani 1 1 d .
C42 C 0.8783(2) 0.23546(19) 0.32547(19) 0.0559(8) Uani 1 1 d .
H42 H 0.898925 0.245548 0.369379 0.067 Uiso 1 1 calc R
C43 C 0.9237(2) 0.2047(2) 0.2922(2) 0.0679(11) Uani 1 1 d .
H43 H 0.976691 0.196617 0.314285 0.081 Uiso 1 1 calc R
C44 C 0.8243(2) 0.1999(2) 0.20144(18) 0.0603(9) Uani 1 1 d .
H44 H 0.804593 0.186418 0.158223 0.072 Uiso 1 1 calc R
C45 C 0.7746(2) 0.23266(18) 0.22886(16) 0.0493(7) Uani 1 1 d .
H45 H 0.722647 0.242519 0.204690 0.059 Uiso 1 1 calc R
C46 C 0.15287(18) 0.38145(18) 0.45988(16) 0.0482(7) Uani 1 1 d .
H46 H 0.178385 0.426175 0.463245 0.058 Uiso 1 1 calc R
C47 C 0.08061(19) 0.3779(2) 0.46778(19) 0.0585(9) Uani 1 1 d .
H47 H 0.057364 0.419815 0.477562 0.070 Uiso 1 1 calc R
C48 C 0.0425(2) 0.3134(2) 0.46142(19) 0.0635(10) Uani 1 1 d .
H48 H -0.006913 0.310831 0.467049 0.076 Uiso 1 1 calc R
C49 C 0.0758(2) 0.2534(2) 0.4471(2) 0.0638(10) Uani 1 1 d .
H49 H 0.048830 0.209287 0.441726 0.077 Uiso 1 1 calc R
C50 C 0.14826(19) 0.25605(18) 0.44018(19) 0.0562(9) Uani 1 1 d .
H50 H 0.171135 0.213756 0.430642 0.067 Uiso 1 1 calc R
C51 C 0.18808(17) 0.32075(16) 0.44719(15) 0.0427(6) Uani 1 1 d .
C52 C 0.26887(17) 0.32708(15) 0.44407(14) 0.0393(6) Uani 1 1 d .
C53 C 0.31537(18) 0.26712(15) 0.45003(16) 0.0448(7) Uani 1 1 d .
H53 H 0.294352 0.222131 0.455593 0.054 Uiso 1 1 calc R
C54 C 0.39130(17) 0.26899(14) 0.44832(13) 0.0373(6) Uani 1 1 d .
C55 C 0.43153(17) 0.20024(14) 0.44465(13) 0.0380(6) Uani 1 1 d .
C56 C 0.41179(18) 0.13579(16) 0.46719(15) 0.0450(7) Uani 1 1 d .
H56 H 0.372525 0.134511 0.486851 0.054 Uiso 1 1 calc R
C57 C 0.4500(2) 0.07361(16) 0.46060(17) 0.0505(8) Uani 1 1 d .
H57 H 0.436263 0.029795 0.475701 0.061 Uiso 1 1 calc R
C58 C 0.5074(2) 0.07414(16) 0.43268(16) 0.0470(7) Uani 1 1 d .
H58 H 0.533025 0.031135 0.428526 0.056 Uiso 1 1 calc R
C59 C 0.52743(19) 0.13761(17) 0.41082(14) 0.0458(7) Uani 1 1 d .
H59 H 0.567238 0.138695 0.391730 0.055 Uiso 1 1 calc R
C60 C 0.48948(19) 0.19966(16) 0.41669(14) 0.0429(7) Uani 1 1 d .
H60 H 0.503469 0.243113 0.401160 0.052 Uiso 1 1 calc R
C61 C 0.32417(18) 0.75994(16) 0.45511(15) 0.0447(7) Uani 1 1 d .
H61 H 0.326958 0.709588 0.460518 0.054 Uiso 1 1 calc R
C62 C 0.27515(19) 0.79916(16) 0.47929(16) 0.0483(7) Uani 1 1 d .
H62 H 0.244301 0.775614 0.500543 0.058 Uiso 1 1 calc R
C63 C 0.27143(18) 0.87249(17) 0.47232(15) 0.0464(7) Uani 1 1 d .
H63 H 0.237550 0.899563 0.488234 0.056 Uiso 1 1 calc R
C64 C 0.3171(2) 0.90601(16) 0.44217(16) 0.0486(7) Uani 1 1 d .
H64 H 0.315416 0.956525 0.438145 0.058 Uiso 1 1 calc R
C65 C 0.36559(18) 0.86712(15) 0.41763(14) 0.0418(6) Uani 1 1 d .
H65 H 0.396658 0.891165 0.396852 0.050 Uiso 1 1 calc R
C66 C 0.36922(16) 0.79308(14) 0.42311(13) 0.0365(6) Uani 1 1 d .
C67 C 0.41707(16) 0.74703(14) 0.39459(13) 0.0351(6) Uani 1 1 d .
C68 C 0.46726(17) 0.77860(16) 0.36607(16) 0.0466(7) Uani 1 1 d .
H68 H 0.475663 0.828582 0.371369 0.056 Uiso 1 1 calc R
C69 C 0.50577(16) 0.74215(15) 0.33052(15) 0.0407(6) Uani 1 1 d .
C70 C 0.55374(18) 0.78427(18) 0.29926(19) 0.0545(9) Uani 1 1 d .
C71 C 0.5775(3) 0.8528(2) 0.3164(4) 0.121(3) Uani 1 1 d .
H71 H 0.563926 0.875314 0.349646 0.145 Uiso 1 1 calc R
C72 C 0.6213(3) 0.8899(3) 0.2854(5) 0.148(4) Uani 1 1 d .
H72 H 0.636853 0.937571 0.297585 0.177 Uiso 1 1 calc R
C73 C 0.6419(2) 0.8595(3) 0.2388(3) 0.108(2) Uani 1 1 d .
H73 H 0.672788 0.884620 0.218549 0.130 Uiso 1 1 calc R
C74 C 0.6183(2) 0.7937(4) 0.2215(2) 0.100(2) Uani 1 1 d .
H74 H 0.631553 0.772055 0.187749 0.120 Uiso 1 1 calc R
C75 C 0.5745(2) 0.7554(3) 0.25145(16) 0.0709(12) Uani 1 1 d .
H75 H 0.559015 0.708024 0.238067 0.085 Uiso 1 1 calc R

loop_
_atom_site_aniso_label
_atom_site_aniso_U_11
_atom_site_aniso_U_22
_atom_site_aniso_U_33
_atom_site_aniso_U_23
_atom_site_aniso_U_13
_atom_site_aniso_U_12
Dy1 0.03886(7) 0.02289(6) 0.03441(7) 0.00613(4) 0.02115(5) -0.00054(4)
Dy2 0.03852(7) 0.02613(6) 0.03527(7) 0.00971(5) 0.02252(5) 0.00403(5)
O1 0.0399(10) 0.0332(9) 0.0391(10) 0.0122(8) 0.0243(8) 0.0047(8)
O2 0.0418(10) 0.0339(10) 0.0358(10) 0.0093(8) 0.0195(8) 0.0006(8)
O3 0.0494(11) 0.0262(9) 0.0411(10) 0.0063(7) 0.0288(9) 0.0052(8)
O4 0.0468(11) 0.0268(9) 0.0486(11) 0.0087(8) 0.0193(9) -0.0028(8)
O5 0.0516(11) 0.0242(9) 0.0459(11) 0.0014(8) 0.0285(9) -0.0025(8)
O6 0.0474(11) 0.0264(9) 0.0445(10) 0.0092(8) 0.0249(9) 0.0037(8)
O7 0.0446(11) 0.0341(10) 0.0426(10) 0.0142(8) 0.0236(9) 0.0028(8)
O8 0.0404(10) 0.0218(8) 0.0367(9) 0.0042(7) 0.0241(8) 0.0022(7)
N1 0.0403(12) 0.0306(11) 0.0352(11) 0.0053(9) 0.0207(9) -0.0014(9)
N2 0.0387(12) 0.0467(14) 0.0451(13) 0.0088(11) 0.0246(11) 0.0026(11)
N3 0.079(2) 0.0534(18) 0.094(3) -0.0059(17) 0.061(2) -0.0033(16)
N4 0.0431(13) 0.0285(11) 0.0391(12) 0.0068(9) 0.0241(10) 0.0081(9)
N5 0.0577(18) 0.0487(16) 0.0677(19) 0.0144(14) 0.0111(15) -0.0122(14)
N6 0.097(4) 0.080(3) 0.177(6) 0.031(4) -0.024(4) -0.039(3)
N7 0.0458(13) 0.0413(13) 0.0363(12) 0.0115(10) 0.0239(10) 0.0118(10)
N8 0.0478(14) 0.0380(13) 0.0428(13) -0.0009(10) 0.0223(11) 0.0077(11)
N9 0.067(2) 0.0525(18) 0.091(2) -0.0149(17) 0.0460(18) 0.0004(15)
C1 0.0431(15) 0.0322(13) 0.0366(14) 0.0062(11) 0.0206(12) 0.0015(11)
C2 0.0453(16) 0.0355(14) 0.0445(15) 0.0104(12) 0.0201(13) 0.0070(12)
C3 0.0382(14) 0.0380(14) 0.0417(15) 0.0050(11) 0.0201(12) 0.0046(11)
C4 0.0349(13) 0.0376(14) 0.0368(14) 0.0049(11) 0.0185(11) 0.0000(11)
C5 0.0350(14) 0.0474(16) 0.0398(14) 0.0084(12) 0.0216(12) 0.0023(12)
C6 0.0428(16) 0.0532(18) 0.0450(16) 0.0180(13) 0.0280(13) 0.0051(13)
C7 0.0429(15) 0.0426(16) 0.0456(16) 0.0175(12) 0.0263(13) 0.0073(12)
C8 0.0358(14) 0.0368(14) 0.0386(14) 0.0090(11) 0.0210(11) -0.0001(11)
C9 0.0360(13) 0.0337(13) 0.0353(13) 0.0054(10) 0.0188(11) -0.0018(11)
C10 0.0425(16) 0.0559(18) 0.0458(16) 0.0100(14) 0.0237(13) 0.0038(14)
C11 0.0484(17) 0.0480(17) 0.0510(18) 0.0053(14) 0.0315(14) -0.0040(13)
C12 0.062(2) 0.076(3) 0.057(2) -0.0051(18) 0.0333(18) -0.0074(19)
C13 0.081(3) 0.077(3) 0.075(3) -0.020(2) 0.049(2) -0.017(2)
C14 0.061(2) 0.059(2) 0.086(3) 0.007(2) 0.046(2) 0.0061(17)
C15 0.0534(19) 0.059(2) 0.061(2) 0.0098(16) 0.0359(17) 0.0075(15)
C16 0.0448(15) 0.0322(14) 0.0427(15) 0.0069(11) 0.0233(12) 0.0046(11)
C17 0.0580(18) 0.0388(15) 0.0400(15) 0.0110(12) 0.0242(14) 0.0053(13)
C18 0.0571(19) 0.0475(18) 0.0407(16) 0.0094(13) 0.0160(14) -0.0005(14)
C19 0.0529(17) 0.0339(14) 0.0451(16) 0.0082(12) 0.0201(14) -0.0009(12)
C20 0.0509(18) 0.0436(17) 0.0544(18) 0.0080(14) 0.0138(15) -0.0048(14)
C21 0.0492(18) 0.0479(18) 0.061(2) 0.0139(15) 0.0199(15) -0.0110(14)
C22 0.0473(16) 0.0384(15) 0.0478(16) 0.0125(13) 0.0213(13) -0.0003(12)
C23 0.0424(15) 0.0275(13) 0.0388(14) 0.0046(10) 0.0210(12) 0.0036(11)
C24 0.0444(15) 0.0246(12) 0.0397(14) 0.0032(10) 0.0202(12) 0.0031(10)
C25 0.052(2) 0.057(2) 0.083(3) 0.025(2) 0.0126(19) -0.0054(17)
C26 0.066(3) 0.056(2) 0.102(4) 0.029(2) 0.002(2) -0.020(2)
C27 0.050(2) 0.071(3) 0.149(5) 0.047(3) 0.009(3) -0.008(2)
C28 0.065(3) 0.072(3) 0.187(7) 0.039(4) 0.000(4) -0.021(3)
C29 0.121(5) 0.093(5) 0.140(6) 0.013(4) -0.015(5) -0.036(4)
C30 0.102(4) 0.082(3) 0.100(4) 0.014(3) -0.020(3) -0.028(3)
C31 0.0561(18) 0.0560(19) 0.0397(15) 0.0219(14) 0.0284(14) 0.0214(15)
C32 0.0572(19) 0.068(2) 0.0407(16) 0.0223(15) 0.0313(14) 0.0239(16)
C33 0.0520(18) 0.060(2) 0.0339(15) 0.0071(13) 0.0233(13) 0.0154(15)
C34 0.0454(16) 0.0433(16) 0.0333(14) 0.0021(11) 0.0200(12) 0.0088(12)
C35 0.0445(15) 0.0356(14) 0.0373(14) -0.0026(11) 0.0187(12) 0.0054(12)
C36 0.0485(16) 0.0257(13) 0.0419(15) 0.0025(11) 0.0185(12) 0.0048(11)
C37 0.0517(16) 0.0269(12) 0.0369(14) 0.0026(10) 0.0238(12) -0.0003(11)
C38 0.0424(15) 0.0302(13) 0.0360(14) 0.0015(10) 0.0206(12) 0.0020(11)
C39 0.0450(15) 0.0366(14) 0.0333(13) 0.0048(11) 0.0204(12) 0.0075(12)
C40 0.0466(16) 0.0341(14) 0.0433(15) -0.0027(12) 0.0191(13) 0.0030(12)
C41 0.0445(16) 0.0316(14) 0.0545(17) -0.0009(12) 0.0242(14) 0.0019(12)
C42 0.0479(18) 0.0503(19) 0.070(2) -0.0113(17) 0.0191(16) 0.0045(15)
C43 0.047(2) 0.054(2) 0.105(3) -0.013(2) 0.028(2) 0.0043(16)
C44 0.075(3) 0.056(2) 0.061(2) -0.0107(17) 0.0376(19) 0.0002(18)
C45 0.0575(19) 0.0475(18) 0.0495(18) -0.0009(14) 0.0263(15) 0.0064(15)
C46 0.0397(16) 0.0428(17) 0.0596(19) 0.0003(14) 0.0118(14) -0.0062(13)
C47 0.0411(17) 0.055(2) 0.077(2) -0.0032(18) 0.0146(16) 0.0004(15)
C48 0.0353(17) 0.066(2) 0.085(3) 0.005(2) 0.0127(17) -0.0092(16)
C49 0.0448(19) 0.051(2) 0.090(3) 0.0058(19) 0.0131(18) -0.0141(16)
C50 0.0442(17) 0.0366(16) 0.085(3) 0.0074(16) 0.0161(17) -0.0058(13)
C51 0.0383(15) 0.0371(15) 0.0502(17) 0.0062(13) 0.0099(13) -0.0043(12)
C52 0.0429(15) 0.0320(14) 0.0434(15) 0.0072(11) 0.0139(12) -0.0047(11)
C53 0.0487(17) 0.0255(13) 0.0623(19) 0.0058(12) 0.0203(15) -0.0050(12)
C54 0.0505(16) 0.0268(13) 0.0395(14) 0.0029(11) 0.0212(12) -0.0034(11)
C55 0.0479(16) 0.0265(13) 0.0399(14) 0.0006(11) 0.0143(12) -0.0037(11)
C56 0.0481(17) 0.0344(15) 0.0533(18) 0.0072(13) 0.0171(14) -0.0015(12)
C57 0.0546(19) 0.0282(14) 0.064(2) 0.0060(13) 0.0113(16) -0.0008(13)
C58 0.0554(18) 0.0337(15) 0.0496(17) -0.0062(13) 0.0131(14) 0.0051(13)
C59 0.0581(19) 0.0418(16) 0.0393(15) -0.0071(12) 0.0180(14) 0.0034(14)
C60 0.0592(19) 0.0336(15) 0.0387(15) -0.0023(11) 0.0191(13) -0.0025(13)
C61 0.0507(17) 0.0295(14) 0.0594(19) 0.0061(13) 0.0255(15) 0.0058(12)
C62 0.0527(18) 0.0362(16) 0.063(2) 0.0040(14) 0.0279(16) 0.0062(13)
C63 0.0475(17) 0.0396(16) 0.0504(17) -0.0035(13) 0.0130(14) 0.0103(13)
C64 0.061(2) 0.0287(14) 0.0542(18) -0.0021(13) 0.0144(15) 0.0055(13)
C65 0.0511(17) 0.0302(14) 0.0442(16) 0.0030(12) 0.0151(13) -0.0006(12)
C66 0.0395(14) 0.0286(13) 0.0394(14) 0.0046(11) 0.0096(11) 0.0028(11)
C67 0.0378(14) 0.0273(13) 0.0398(14) 0.0088(10) 0.0115(11) 0.0019(10)
C68 0.0472(17) 0.0262(14) 0.073(2) 0.0100(13) 0.0293(16) 0.0010(12)
C69 0.0348(14) 0.0355(15) 0.0532(17) 0.0219(13) 0.0160(12) 0.0020(11)
C70 0.0385(16) 0.0463(18) 0.085(2) 0.0360(17) 0.0284(16) 0.0064(13)
C71 0.106(4) 0.042(2) 0.268(8) 0.026(3) 0.135(5) 0.001(2)
C72 0.104(4) 0.056(3) 0.337(11) 0.069(5) 0.147(6) 0.015(3)
C73 0.051(2) 0.122(4) 0.160(5) 0.102(4) 0.045(3) 0.008(3)
C74 0.063(3) 0.182(6) 0.054(2) 0.043(3) 0.0142(19) -0.049(3)
C75 0.057(2) 0.114(3) 0.0410(18) 0.022(2) 0.0144(16) -0.036(2)

loop_
_atom_type_symbol
_atom_type_description
_atom_type_scat_dispersion_real
_atom_type_scat_dispersion_imag
_atom_type_scat_source
C C 0.0033 0.0016 'International Tables Vol C Tables 4.2.6.8 and 6.1.1.4'
H H 0.0000 0.0000 'International Tables Vol C Tables 4.2.6.8 and 6.1.1.4'
Dy Dy -0.1892 4.4098 'International Tables Vol C Tables 4.2.6.8 and 6.1.1.4'
N N 0.0061 0.0033 'International Tables Vol C Tables 4.2.6.8 and 6.1.1.4'
O O 0.0106 0.0060 'International Tables Vol C Tables 4.2.6.8 and 6.1.1.4'

loop_
_geom_angle_atom_site_label_1
_geom_angle_atom_site_label_2
_geom_angle_atom_site_label_3
_geom_angle
_geom_angle_site_symmetry_1
_geom_angle_site_symmetry_3
Dy1 Dy1 Dy2 55.249(5) 3_666 3_666
Dy2 Dy1 Dy1 62.999(5) . 3_666
Dy2 Dy1 Dy2 118.248(5) . 3_666
O1 Dy1 Dy1 85.94(5) . 3_666
O1 Dy1 Dy2 36.00(5) . 3_666
O1 Dy1 Dy2 143.26(5) . .
O1 Dy1 O2 144.05(6) . .
O1 Dy1 O3 145.73(7) . .
O1 Dy1 N1 66.80(6) . .
O2 Dy1 Dy1 101.83(5) . 3_666
O2 Dy1 Dy2 153.25(5) . 3_666
O2 Dy1 Dy2 41.53(4) . .
O2 Dy1 N1 77.37(6) . .
O3 Dy1 Dy1 69.45(5) . 3_666
O3 Dy1 Dy2 110.35(5) . 3_666
O3 Dy1 Dy2 41.11(4) . .
O3 Dy1 O2 67.08(6) . .
O3 Dy1 N1 137.51(6) . .
O4 Dy1 Dy1 164.40(5) . 3_666
O4 Dy1 Dy2 126.50(5) . .
O4 Dy1 Dy2 113.81(5) . 3_666
O4 Dy1 O1 80.37(7) . .
O4 Dy1 O2 85.28(6) . .
O4 Dy1 O3 126.11(7) . .
O4 Dy1 O5 72.09(7) . .
O4 Dy1 O8 141.94(6) . .
O4 Dy1 O8 141.11(6) . 3_666
O4 Dy1 N1 70.62(7) . .
O5 Dy1 Dy1 115.12(5) . 3_666
O5 Dy1 Dy2 86.32(5) . 3_666
O5 Dy1 Dy2 121.65(4) . .
O5 Dy1 O1 88.12(6) . .
O5 Dy1 O2 118.45(7) . .
O5 Dy1 O3 81.66(6) . .
O5 Dy1 O8 145.10(6) . .
O5 Dy1 O8 82.14(7) . 3_666
O5 Dy1 N1 137.76(7) . .
O8 Dy1 Dy1 35.92(4) 3_666 3_666
O8 Dy1 Dy1 35.34(4) . 3_666
O8 Dy1 Dy2 91.71(4) 3_666 .
O8 Dy1 Dy2 40.34(4) . .
O8 Dy1 Dy2 34.09(4) 3_666 3_666
O8 Dy1 Dy2 84.06(4) . 3_666
O8 Dy1 O1 69.95(6) 3_666 .
O8 Dy1 O1 102.93(6) . .
O8 Dy1 O2 133.24(6) 3_666 .
O8 Dy1 O2 69.84(6) . .
O8 Dy1 O3 70.56(6) . .
O8 Dy1 O3 76.27(6) 3_666 .
O8 Dy1 O8 71.26(7) 3_666 .
O8 Dy1 N1 75.98(6) . .
O8 Dy1 N1 116.70(7) 3_666 .
N1 Dy1 Dy1 97.15(5) . 3_666
N1 Dy1 Dy2 96.53(5) . .
N1 Dy1 Dy2 91.04(5) . 3_666
Dy1 Dy2 Dy1 61.751(6) . 3_666
O1 Dy2 Dy1 35.52(4) 3_666 3_666
O1 Dy2 Dy1 91.63(4) 3_666 .
O1 Dy2 N4 157.78(6) 3_666 .
O1 Dy2 N7 83.43(7) 3_666 .
O2 Dy2 Dy1 101.47(4) . 3_666
O2 Dy2 Dy1 42.43(4) . .
O2 Dy2 O1 134.00(6) . 3_666
O2 Dy2 N4 65.79(7) . .
O2 Dy2 N7 107.95(7) . .
O3 Dy2 Dy1 41.52(4) . .
O3 Dy2 Dy1 68.69(5) . 3_666
O3 Dy2 O1 77.58(7) . 3_666
O3 Dy2 O2 68.07(7) . .
O3 Dy2 N4 107.89(7) . .
O3 Dy2 N7 65.95(7) . .
O6 Dy2 Dy1 90.20(5) . 3_666
O6 Dy2 Dy1 100.72(4) . .
O6 Dy2 O1 103.83(7) . 3_666
O6 Dy2 O2 86.68(7) . .
O6 Dy2 O3 141.85(6) . .
O6 Dy2 O8 73.52(6) . .
O6 Dy2 N4 85.25(7) . .
O6 Dy2 N7 151.95(7) . .
O7 Dy2 Dy1 171.21(5) . .
O7 Dy2 Dy1 111.04(5) . 3_666
O7 Dy2 O1 83.51(6) . 3_666
O7 Dy2 O2 141.50(7) . .
O7 Dy2 O3 142.99(6) . .
O7 Dy2 O6 73.50(7) . .
O7 Dy2 O8 130.16(7) . .
O7 Dy2 N4 79.69(7) . .
O7 Dy2 N7 80.61(7) . .
O8 Dy2 Dy1 34.10(5) . 3_666
O8 Dy2 Dy1 41.05(4) . .
O8 Dy2 O1 69.48(6) . 3_666
O8 Dy2 O2 71.14(6) . .
O8 Dy2 O3 71.48(6) . .
O8 Dy2 N4 132.72(7) . .
O8 Dy2 N7 133.39(7) . .
N4 Dy2 Dy1 166.65(5) . 3_666
N4 Dy2 Dy1 106.77(5) . .
N7 Dy2 Dy1 109.36(5) . 3_666
N7 Dy2 Dy1 106.18(5) . .
N7 Dy2 N4 79.60(7) . .
Dy1 O1 Dy2 108.48(7) . 3_666
C8 O1 Dy1 118.39(16) . .
C8 O1 Dy2 124.40(17) . 3_666
Dy2 O2 Dy1 96.04(7) . .
C23 O2 Dy1 138.31(16) . .
C23 O2 Dy2 123.37(15) . .
Dy2 O3 Dy1 97.38(6) . .
C38 O3 Dy1 142.42(16) . .
C38 O3 Dy2 119.78(15) . .
C52 O4 Dy1 135.48(19) . .
C54 O5 Dy1 134.99(18) . .
C67 O6 Dy2 135.74(18) . .
C69 O7 Dy2 134.72(18) . .
Dy1 O8 Dy1 108.74(7) 3_666 .
Dy1 O8 H8 112.3 3_666 .
Dy1 O8 H8 112.3 . .
Dy2 O8 Dy1 98.62(7) . .
Dy2 O8 Dy1 111.81(7) . 3_666
Dy2 O8 H8 112.3 . .
C1 N1 Dy1 126.89(17) . .
C1 N1 C9 118.1(2) . .
C9 N1 Dy1 113.67(17) . .
C10 N2 C5 118.7(3) . .
C13 N3 C14 116.4(3) . .
C16 N4 Dy2 126.39(19) . .
C16 N4 C24 117.5(2) . .
C24 N4 Dy2 116.13(16) . .
C25 N5 C20 116.5(3) . .
C28 N6 C29 118.6(6) . .
C31 N7 Dy2 127.2(2) . .
C31 N7 C39 117.9(2) . .
C39 N7 Dy2 113.41(16) . .
C40 N8 C35 120.7(3) . .
C43 N9 C44 117.2(3) . .
N1 C1 H1 118.3 . .
N1 C1 C2 123.4(2) . .
C2 C1 H1 118.3 . .
C1 C2 H2 120.5 . .
C3 C2 C1 119.1(3) . .
C3 C2 H2 120.5 . .
C2 C3 H3 120.2 . .
C2 C3 C4 119.6(3) . .
C4 C3 H3 120.2 . .
C3 C4 C5 123.5(2) . .
C3 C4 C9 117.6(2) . .
C9 C4 C5 118.9(2) . .
N2 C5 C4 116.1(2) . .
C6 C5 N2 125.0(2) . .
C6 C5 C4 118.9(2) . .
C5 C6 H6 118.9 . .
C5 C6 C7 122.1(2) . .
C7 C6 H6 118.9 . .
C6 C7 H7 119.5 . .
C8 C7 C6 121.0(3) . .
C8 C7 H7 119.5 . .
O1 C8 C7 123.5(2) . .
O1 C8 C9 119.2(2) . .
C7 C8 C9 117.3(2) . .
N1 C9 C4 122.1(2) . .
N1 C9 C8 116.6(2) . .
C4 C9 C8 121.3(2) . .
N2 C10 H10 119.5 . .
N2 C10 C11 121.0(3) . .
C11 C10 H10 119.5 . .
C12 C11 C10 120.5(3) . .
C12 C11 C15 118.0(3) . .
C15 C11 C10 121.5(3) . .
C11 C12 H12 120.6 . .
C11 C12 C13 118.9(4) . .
C13 C12 H12 120.6 . .
N3 C13 C12 123.9(4) . .
N3 C13 H13 118.1 . .
C12 C13 H13 118.1 . .
N3 C14 H14 118.0 . .
N3 C14 C15 124.0(4) . .
C15 C14 H14 118.0 . .
C11 C15 H15 120.6 . .
C14 C15 C11 118.8(4) . .
C14 C15 H15 120.6 . .
N4 C16 H16 118.1 . .
N4 C16 C17 123.8(3) . .
C17 C16 H16 118.1 . .
C16 C17 H17 120.3 . .
C18 C17 C16 119.4(3) . .
C18 C17 H17 120.3 . .
C17 C18 H18 120.6 . .
C17 C18 C19 118.9(3) . .
C19 C18 H18 120.6 . .
C20 C19 C18 122.8(3) . .
C24 C19 C18 117.7(3) . .
C24 C19 C20 119.6(3) . .
N5 C20 C19 118.8(3) . .
C21 C20 N5 123.1(3) . .
C21 C20 C19 118.1(3) . .
C20 C21 H21 118.8 . .
C20 C21 C22 122.4(3) . .
C22 C21 H21 118.8 . .
C21 C22 H22 119.2 . .
C23 C22 C21 121.6(3) . .
C23 C22 H22 119.2 . .
O2 C23 C22 124.5(2) . .
O2 C23 C24 118.5(2) . .
C22 C23 C24 116.9(3) . .
N4 C24 C19 122.6(2) . .
N4 C24 C23 116.1(2) . .
C19 C24 C23 121.3(3) . .
N5 C25 H25 118.9 . .
N5 C25 C26 122.2(4) . .
C26 C25 H25 118.9 . .
C27 C26 C25 118.8(5) . .
C30 C26 C25 123.1(5) . .
C30 C26 C27 118.1(5) . .
C26 C27 H27 119.3 . .
C28 C27 C26 121.5(7) . .
C28 C27 H27 119.3 . .
N6 C28 H28 119.4 . .
C27 C28 N6 121.1(7) . .
C27 C28 H28 119.4 . .
N6 C29 H29 119.5 . .
N6 C29 C30 121.0(8) . .
C30 C29 H29 119.5 . .
C26 C30 C29 119.8(7) . .
C26 C30 H30 120.1 . .
C29 C30 H30 120.1 . .
N7 C31 H31 118.3 . .
N7 C31 C32 123.4(3) . .
C32 C31 H31 118.3 . .
C31 C32 H32 120.3 . .
C33 C32 C31 119.4(3) . .
C33 C32 H32 120.3 . .
C32 C33 H33 120.1 . .
C32 C33 C34 119.7(3) . .
C34 C33 H33 120.1 . .
C33 C34 C35 122.8(3) . .
C33 C34 C39 117.5(3) . .
C39 C34 C35 119.6(2) . .
N8 C35 C34 116.2(2) . .
C36 C35 N8 125.4(3) . .
C36 C35 C34 118.3(2) . .
C35 C36 H36 119.1 . .
C35 C36 C37 121.8(3) . .
C37 C36 H36 119.1 . .
C36 C37 H37 119.0 . .
C38 C37 C36 121.9(2) . .
C38 C37 H37 119.0 . .
O3 C38 C37 124.7(2) . .
O3 C38 C39 118.0(2) . .
C37 C38 C39 117.3(2) . .
N7 C39 C34 121.9(2) . .
N7 C39 C38 117.2(2) . .
C34 C39 C38 120.9(2) . .
N8 C40 H40 120.1 . .
N8 C40 C41 119.9(3) . .
C41 C40 H40 120.1 . .
C42 C41 C40 120.0(3) . .
C45 C41 C40 121.2(3) . .
C45 C41 C42 118.7(3) . .
C41 C42 H42 121.2 . .
C41 C42 C43 117.6(4) . .
C43 C42 H42 121.2 . .
N9 C43 C42 124.2(4) . .
N9 C43 H43 117.9 . .
C42 C43 H43 117.9 . .
N9 C44 H44 118.2 . .
N9 C44 C45 123.7(4) . .
C45 C44 H44 118.2 . .
C41 C45 C44 118.5(3) . .
C41 C45 H45 120.8 . .
C44 C45 H45 120.8 . .
C47 C46 H46 119.7 . .
C51 C46 H46 119.7 . .
C51 C46 C47 120.6(3) . .
C46 C47 H47 120.0 . .
C48 C47 C46 119.9(4) . .
C48 C47 H47 120.0 . .
C47 C48 H48 120.0 . .
C49 C48 C47 119.9(3) . .
C49 C48 H48 120.0 . .
C48 C49 H49 119.7 . .
C48 C49 C50 120.7(3) . .
C50 C49 H49 119.7 . .
C49 C50 H50 119.9 . .
C49 C50 C51 120.2(3) . .
C51 C50 H50 119.9 . .
C46 C51 C50 118.6(3) . .
C46 C51 C52 118.2(3) . .
C50 C51 C52 123.2(3) . .
O4 C52 C51 116.2(3) . .
O4 C52 C53 123.1(3) . .
C53 C52 C51 120.7(2) . .
C52 C53 H53 118.0 . .
C52 C53 C54 123.9(3) . .
C54 C53 H53 118.0 . .
O5 C54 C53 124.4(3) . .
O5 C54 C55 116.4(2) . .
C53 C54 C55 119.2(2) . .
C56 C55 C54 122.5(3) . .
C60 C55 C54 119.2(2) . .
C60 C55 C56 118.3(3) . .
C55 C56 H56 120.3 . .
C57 C56 C55 119.5(3) . .
C57 C56 H56 120.3 . .
C56 C57 H57 119.3 . .
C58 C57 C56 121.4(3) . .
C58 C57 H57 119.3 . .
C57 C58 H58 120.3 . .
C57 C58 C59 119.3(3) . .
C59 C58 H58 120.3 . .
C58 C59 H59 120.1 . .
C58 C59 C60 119.8(3) . .
C60 C59 H59 120.1 . .
C55 C60 H60 119.1 . .
C59 C60 C55 121.7(3) . .
C59 C60 H60 119.1 . .
C62 C61 H61 119.4 . .
C62 C61 C66 121.2(3) . .
C66 C61 H61 119.4 . .
C61 C62 H62 120.1 . .
C63 C62 C61 119.8(3) . .
C63 C62 H62 120.1 . .
C62 C63 H63 120.2 . .
C64 C63 C62 119.5(3) . .
C64 C63 H63 120.2 . .
C63 C64 H64 119.6 . .
C63 C64 C65 120.9(3) . .
C65 C64 H64 119.6 . .
C64 C65 H65 119.7 . .
C64 C65 C66 120.6(3) . .
C66 C65 H65 119.7 . .
C61 C66 C65 118.0(3) . .
C61 C66 C67 118.4(2) . .
C65 C66 C67 123.6(3) . .
O6 C67 C66 116.5(2) . .
O6 C67 C68 123.5(3) . .
C68 C67 C66 120.0(2) . .
C67 C68 H68 117.6 . .
C69 C68 C67 124.8(3) . .
C69 C68 H68 117.6 . .
O7 C69 C68 124.9(2) . .
O7 C69 C70 116.6(3) . .
C68 C69 C70 118.5(3) . .
C71 C70 C69 122.9(4) . .
C75 C70 C69 120.2(3) . .
C75 C70 C71 116.9(4) . .
C70 C71 H71 119.7 . .
C70 C71 C72 120.6(6) . .
C72 C71 H71 119.7 . .
C71 C72 H72 119.5 . .
C73 C72 C71 121.1(6) . .
C73 C72 H72 119.5 . .
C72 C73 H73 120.7 . .
C74 C73 C72 118.6(4) . .
C74 C73 H73 120.7 . .
C73 C74 H74 119.1 . .
C73 C74 C75 121.7(5) . .
C75 C74 H74 119.1 . .
C70 C75 C74 121.1(5) . .
C70 C75 H75 119.4 . .
C74 C75 H75 119.4 . .

loop_
_geom_bond_atom_site_label_1
_geom_bond_atom_site_label_2
_geom_bond_distance
_geom_bond_site_symmetry_2
Dy1 Dy1 3.8189(3) 3_666
Dy1 Dy2 3.8627(3) 3_666
Dy1 Dy2 3.5620(2) .
Dy1 O1 2.3662(18) .
Dy1 O2 2.4167(18) .
Dy1 O3 2.3807(17) .
Dy1 O4 2.2988(19) .
Dy1 O5 2.3211(18) .
Dy1 O8 2.3658(17) .
Dy1 O8 2.3326(19) 3_666
Dy1 N1 2.537(2) .
Dy2 O1 2.394(2) 3_666
Dy2 O2 2.3749(18) .
Dy2 O3 2.3614(18) .
Dy2 O6 2.3202(18) .
Dy2 O7 2.3060(17) .
Dy2 O8 2.3318(17) .
Dy2 N4 2.549(2) .
Dy2 N7 2.538(2) .
O1 C8 1.335(3) .
O2 C23 1.319(3) .
O3 C38 1.325(3) .
O4 C52 1.272(3) .
O5 C54 1.268(3) .
O6 C67 1.269(3) .
O7 C69 1.262(4) .
O8 H8 1.0000 .
N1 C1 1.320(3) .
N1 C9 1.372(3) .
N2 C5 1.415(3) .
N2 C10 1.271(4) .
N3 C13 1.329(6) .
N3 C14 1.335(5) .
N4 C16 1.322(3) .
N4 C24 1.380(4) .
N5 C20 1.417(4) .
N5 C25 1.297(5) .
N6 C28 1.361(10) .
N6 C29 1.362(10) .
N7 C31 1.326(3) .
N7 C39 1.367(3) .
N8 C35 1.406(3) .
N8 C40 1.263(4) .
N9 C43 1.316(5) .
N9 C44 1.327(5) .
C1 H1 0.9500 .
C1 C2 1.407(4) .
C2 H2 0.9500 .
C2 C3 1.367(4) .
C3 H3 0.9500 .
C3 C4 1.410(4) .
C4 C5 1.419(4) .
C4 C9 1.415(4) .
C5 C6 1.370(4) .
C6 H6 0.9500 .
C6 C7 1.403(4) .
C7 H7 0.9500 .
C7 C8 1.384(3) .
C8 C9 1.432(4) .
C10 H10 0.9500 .
C10 C11 1.470(4) .
C11 C12 1.371(5) .
C11 C15 1.390(5) .
C12 H12 0.9500 .
C12 C13 1.394(5) .
C13 H13 0.9500 .
C14 H14 0.9500 .
C14 C15 1.380(5) .
C15 H15 0.9500 .
C16 H16 0.9500 .
C16 C17 1.404(4) .
C17 H17 0.9500 .
C17 C18 1.371(4) .
C18 H18 0.9500 .
C18 C19 1.423(4) .
C19 C20 1.421(4) .
C19 C24 1.410(4) .
C20 C21 1.375(4) .
C21 H21 0.9500 .
C21 C22 1.403(5) .
C22 H22 0.9500 .
C22 C23 1.377(4) .
C23 C24 1.439(4) .
C25 H25 0.9500 .
C25 C26 1.476(6) .
C26 C27 1.398(7) .
C26 C30 1.353(8) .
C27 H27 0.9500 .
C27 C28 1.355(7) .
C28 H28 0.9500 .
C29 H29 0.9500 .
C29 C30 1.415(8) .
C30 H30 0.9500 .
C31 H31 0.9500 .
C31 C32 1.400(4) .
C32 H32 0.9500 .
C32 C33 1.354(4) .
C33 H33 0.9500 .
C33 C34 1.408(4) .
C34 C35 1.424(4) .
C34 C39 1.421(4) .
C35 C36 1.376(4) .
C36 H36 0.9500 .
C36 C37 1.398(4) .
C37 H37 0.9500 .
C37 C38 1.386(4) .
C38 C39 1.421(4) .
C40 H40 0.9500 .
C40 C41 1.481(4) .
C41 C42 1.383(5) .
C41 C45 1.383(4) .
C42 H42 0.9500 .
C42 C43 1.398(5) .
C43 H43 0.9500 .
C44 H44 0.9500 .
C44 C45 1.385(4) .
C45 H45 0.9500 .
C46 H46 0.9500 .
C46 C47 1.386(5) .
C46 C51 1.378(4) .
C47 H47 0.9500 .
C47 C48 1.378(5) .
C48 H48 0.9500 .
C48 C49 1.363(6) .
C49 H49 0.9500 .
C49 C50 1.379(5) .
C50 H50 0.9500 .
C50 C51 1.397(4) .
C51 C52 1.503(4) .
C52 C53 1.389(4) .
C53 H53 0.9500 .
C53 C54 1.399(4) .
C54 C55 1.497(4) .
C55 C56 1.397(4) .
C55 C60 1.385(4) .
C56 H56 0.9500 .
C56 C57 1.389(4) .
C57 H57 0.9500 .
C57 C58 1.376(5) .
C58 H58 0.9500 .
C58 C59 1.376(5) .
C59 H59 0.9500 .
C59 C60 1.380(4) .
C60 H60 0.9500 .
C61 H61 0.9500 .
C61 C62 1.390(4) .
C61 C66 1.391(4) .
C62 H62 0.9500 .
C62 C63 1.381(4) .
C63 H63 0.9500 .
C63 C64 1.375(5) .
C64 H64 0.9500 .
C64 C65 1.383(4) .
C65 H65 0.9500 .
C65 C66 1.392(4) .
C66 C67 1.503(4) .
C67 C68 1.399(4) .
C68 H68 0.9500 .
C68 C69 1.391(4) .
C69 C70 1.502(4) .
C70 C71 1.371(6) .
C70 C75 1.350(6) .
C71 H71 0.9500 .
C71 C72 1.395(6) .
C72 H72 0.9500 .
C72 C73 1.335(10) .
C73 H73 0.9500 .
C73 C74 1.323(9) .
C74 H74 0.9500 .
C74 C75 1.389(5) .
C75 H75 0.9500 .

loop_
_geom_torsion_atom_site_label_1
_geom_torsion_atom_site_label_2
_geom_torsion_atom_site_label_3
_geom_torsion_atom_site_label_4
_geom_torsion
_geom_torsion_site_symmetry_1
Dy1 O1 C8 C7 157.6(2) .
Dy1 O1 C8 C9 -23.7(3) .
Dy1 O2 C23 C22 25.5(4) .
Dy1 O2 C23 C24 -154.83(18) .
Dy1 O3 C38 C37 -13.7(5) .
Dy1 O3 C38 C39 166.4(2) .
Dy1 O4 C52 C51 154.9(2) .
Dy1 O4 C52 C53 -24.1(5) .
Dy1 O5 C54 C53 11.0(5) .
Dy1 O5 C54 C55 -172.49(18) .
Dy1 N1 C1 C2 167.3(2) .
Dy1 N1 C9 C4 -168.4(2) .
Dy1 N1 C9 C8 11.0(3) .
Dy2 O1 C8 C7 -58.6(4) 3_666
Dy2 O1 C8 C9 120.0(2) 3_666
Dy2 O2 C23 C22 -176.2(2) .
Dy2 O2 C23 C24 3.4(3) .
Dy2 O3 C38 C37 156.7(2) .
Dy2 O3 C38 C39 -23.1(3) .
Dy2 O6 C67 C66 -176.95(17) .
Dy2 O6 C67 C68 5.1(4) .
Dy2 O7 C69 C68 -15.6(5) .
Dy2 O7 C69 C70 165.9(2) .
Dy2 N4 C16 C17 176.1(2) .
Dy2 N4 C24 C19 179.2(2) .
Dy2 N4 C24 C23 1.6(3) .
Dy2 N7 C31 C32 165.8(3) .
Dy2 N7 C39 C34 -165.7(2) .
Dy2 N7 C39 C38 13.3(3) .
O1 C8 C9 N1 7.3(4) .
O1 C8 C9 C4 -173.3(3) .
O2 C23 C24 N4 -3.3(4) .
O2 C23 C24 C19 179.2(3) .
O3 C38 C39 N7 4.9(4) .
O3 C38 C39 C34 -176.1(3) .
O4 C52 C53 C54 -0.3(5) .
O5 C54 C55 C56 157.3(3) .
O5 C54 C55 C60 -24.1(4) .
O6 C67 C68 C69 7.5(5) .
O7 C69 C70 C71 -164.4(4) .
O7 C69 C70 C75 16.6(5) .
N1 C1 C2 C3 -0.6(5) .
N2 C5 C6 C7 -175.1(3) .
N2 C10 C11 C12 -164.7(3) .
N2 C10 C11 C15 14.0(5) .
N3 C14 C15 C11 0.3(6) .
N4 C16 C17 C18 4.6(5) .
N5 C20 C21 C22 -177.7(3) .
N5 C25 C26 C27 -173.9(4) .
N5 C25 C26 C30 5.3(6) .
N6 C29 C30 C26 0.4(9) .
N7 C31 C32 C33 -2.1(6) .
N8 C35 C36 C37 -176.7(3) .
N8 C40 C41 C42 163.8(3) .
N8 C40 C41 C45 -14.7(4) .
N9 C44 C45 C41 -1.8(6) .
C1 N1 C9 C4 -0.7(4) .
C1 N1 C9 C8 178.8(3) .
C1 C2 C3 C4 -0.7(5) .
C2 C3 C4 C5 -179.4(3) .
C2 C3 C4 C9 1.3(4) .
C3 C4 C5 N2 -5.0(4) .
C3 C4 C5 C6 174.8(3) .
C3 C4 C9 N1 -0.6(4) .
C3 C4 C9 C8 -180.0(3) .
C4 C5 C6 C7 5.1(5) .
C5 N2 C10 C11 177.6(3) .
C5 C4 C9 N1 -179.9(3) .
C5 C4 C9 C8 0.7(4) .
C5 C6 C7 C8 1.2(5) .
C6 C7 C8 O1 172.3(3) .
C6 C7 C8 C9 -6.3(5) .
C7 C8 C9 N1 -174.0(3) .
C7 C8 C9 C4 5.4(4) .
C9 N1 C1 C2 1.3(4) .
C9 C4 C5 N2 174.3(3) .
C9 C4 C5 C6 -5.9(4) .
C10 N2 C5 C4 -145.1(3) .
C10 N2 C5 C6 35.2(5) .
C10 C11 C12 C13 177.5(3) .
C10 C11 C15 C14 -178.4(3) .
C11 C12 C13 N3 1.5(6) .
C12 C11 C15 C14 0.4(5) .
C13 N3 C14 C15 0.0(6) .
C14 N3 C13 C12 -0.9(6) .
C15 C11 C12 C13 -1.2(5) .
C16 N4 C24 C19 -1.9(4) .
C16 N4 C24 C23 -179.4(2) .
C16 C17 C18 C19 -1.7(5) .
C17 C18 C19 C20 175.4(3) .
C17 C18 C19 C24 -2.6(5) .
C18 C19 C20 N5 -2.4(5) .
C18 C19 C20 C21 177.8(3) .
C18 C19 C24 N4 4.5(4) .
C18 C19 C24 C23 -178.1(3) .
C19 C20 C21 C22 2.1(5) .
C20 N5 C25 C26 -178.5(3) .
C20 C19 C24 N4 -173.6(3) .
C20 C19 C24 C23 3.8(4) .
C20 C21 C22 C23 0.6(5) .
C21 C22 C23 O2 178.6(3) .
C21 C22 C23 C24 -1.1(4) .
C22 C23 C24 N4 176.4(2) .
C22 C23 C24 C19 -1.2(4) .
C24 N4 C16 C17 -2.8(4) .
C24 C19 C20 N5 175.5(3) .
C24 C19 C20 C21 -4.2(5) .
C25 N5 C20 C19 -140.7(3) .
C25 N5 C20 C21 39.0(5) .
C25 C26 C27 C28 180.0(4) .
C25 C26 C30 C29 179.8(5) .
C26 C27 C28 N6 0.3(8) .
C27 C26 C30 C29 -1.1(7) .
C28 N6 C29 C30 0.6(9) .
C29 N6 C28 C27 -0.9(9) .
C30 C26 C27 C28 0.8(7) .
C31 N7 C39 C34 1.3(5) .
C31 N7 C39 C38 -179.7(3) .
C31 C32 C33 C34 1.0(5) .
C32 C33 C34 C35 -175.9(3) .
C32 C33 C34 C39 1.0(5) .
C33 C34 C35 N8 -3.6(4) .
C33 C34 C35 C36 178.5(3) .
C33 C34 C39 N7 -2.3(5) .
C33 C34 C39 C38 178.8(3) .
C34 C35 C36 C37 1.0(4) .
C35 N8 C40 C41 179.2(3) .
C35 C34 C39 N7 174.7(3) .
C35 C34 C39 C38 -4.2(4) .
C35 C36 C37 C38 -1.1(5) .
C36 C37 C38 O3 178.7(3) .
C36 C37 C38 C39 -1.4(4) .
C37 C38 C39 N7 -175.0(3) .
C37 C38 C39 C34 4.0(4) .
C39 N7 C31 C32 0.9(5) .
C39 C34 C35 N8 179.5(3) .
C39 C34 C35 C36 1.7(4) .
C40 N8 C35 C34 142.6(3) .
C40 N8 C35 C36 -39.7(5) .
C40 C41 C42 C43 -176.4(3) .
C40 C41 C45 C44 178.7(3) .
C41 C42 C43 N9 -3.4(6) .
C42 C41 C45 C44 0.2(5) .
C43 N9 C44 C45 0.7(6) .
C44 N9 C43 C42 1.9(6) .
C45 C41 C42 C43 2.1(5) .
C46 C47 C48 C49 -0.3(6) .
C46 C51 C52 O4 -18.0(4) .
C46 C51 C52 C53 161.0(3) .
C47 C46 C51 C50 2.3(5) .
C47 C46 C51 C52 -175.4(3) .
C47 C48 C49 C50 1.5(6) .
C48 C49 C50 C51 -0.7(6) .
C49 C50 C51 C46 -1.2(5) .
C49 C50 C51 C52 176.4(3) .
C50 C51 C52 O4 164.4(3) .
C50 C51 C52 C53 -16.5(5) .
C51 C46 C47 C48 -1.6(6) .
C51 C52 C53 C54 -179.3(3) .
C52 C53 C54 O5 6.3(5) .
C52 C53 C54 C55 -170.1(3) .
C53 C54 C55 C56 -26.0(4) .
C53 C54 C55 C60 152.6(3) .
C54 C55 C56 C57 178.1(3) .
C54 C55 C60 C59 -178.6(3) .
C55 C56 C57 C58 0.4(5) .
C56 C55 C60 C59 0.0(5) .
C56 C57 C58 C59 0.0(5) .
C57 C58 C59 C60 -0.5(5) .
C58 C59 C60 C55 0.5(5) .
C60 C55 C56 C57 -0.4(5) .
C61 C62 C63 C64 -0.8(5) .
C61 C66 C67 O6 6.6(4) .
C61 C66 C67 C68 -175.4(3) .
C62 C61 C66 C65 1.9(5) .
C62 C61 C66 C67 -176.1(3) .
C62 C63 C64 C65 1.3(5) .
C63 C64 C65 C66 -0.2(5) .
C64 C65 C66 C61 -1.4(5) .
C64 C65 C66 C67 176.5(3) .
C65 C66 C67 O6 -171.4(3) .
C65 C66 C67 C68 6.7(4) .
C66 C61 C62 C63 -0.8(5) .
C66 C67 C68 C69 -170.4(3) .
C67 C68 C69 O7 -2.4(5) .
C67 C68 C69 C70 176.0(3) .
C68 C69 C70 C71 17.1(6) .
C68 C69 C70 C75 -162.0(3) .
C69 C70 C71 C72 -179.3(5) .
C69 C70 C75 C74 179.4(4) .
C70 C71 C72 C73 -0.6(10) .
C71 C70 C75 C74 0.3(6) .
C71 C72 C73 C74 1.5(10) .
C72 C73 C74 C75 -1.5(8) .
C73 C74 C75 C70 0.6(7) .
C75 C70 C71 C72 -0.3(8) .
